data_7150102
loop_
_publ_author_name
'Dutt, Anita'
'Fr\"ohlich, Roland'
'Pramanik, Animesh'

_publ_section_title
;
 Beta-turn mimic in tripeptide with Phe(1)-Aib(2) as corner residues
 and beta-strand structure in an isomeric tripeptide: an X-ray
 diffraction study.
;
_journal_issue 4
_journal_name_full 'Organic &amp; biomolecular chemistry'
_journal_page_first 661
_journal_page_last 665
_journal_paper_doi 10.1039/b415455j
_journal_volume 3
_journal_year 2005
_chemical_formula_sum 'C76 H123 N9 O20'
_chemical_formula_weight 1482.84
_chemical_name_systematic
;
?
;
_space_group_IT_number 5
_symmetry_cell_setting monoclinic
_symmetry_space_group_name_Hall 'C 2y'
_symmetry_space_group_name_H-M 'C 1 2 1'
_atom_sites_solution_hydrogens 'at N's from difmap, other geom'
_atom_sites_solution_primary direct
_atom_sites_solution_secondary difmap
_audit_creation_method SHELXL-97
_cell_angle_alpha 90.00
_cell_angle_beta 95.26(1)
_cell_angle_gamma 90.00
_cell_formula_units_Z 4
_cell_length_a 47.011(1)
_cell_length_b 13.325(1)
_cell_length_c 14.106(1)
_cell_measurement_temperature 198(2)
_cell_volume 8799.1(9)
_computing_cell_refinement 'Collect (Nonius B.V., 1998)'
_computing_data_collection 'Collect (Nonius B.V., 1998)'
_computing_data_reduction 'Denzo-SMN (Otwinowski & Minor, 1997)'
_computing_molecular_graphics 'SCHAKAL (Keller, 1997)'
_computing_publication_material 'SHELXL (Sheldrick, 1997)'
_computing_structure_refinement 'SHELXL-97 (Sheldrick, 1997)'
_computing_structure_solution 'SHELXS-97 (Sheldrick, 1990)'
_diffrn_ambient_temperature 198(2)
_diffrn_measured_fraction_theta_full 0.987
_diffrn_measured_fraction_theta_max 0.987
_diffrn_measurement_device_type 'Nonius KappaCCD'
_diffrn_measurement_method '\w and \f scans'
_diffrn_radiation_monochromator graphite
_diffrn_radiation_source 'rotating anode Nonius FR591'
_diffrn_radiation_type MoK\a
_diffrn_radiation_wavelength 0.71073
_diffrn_reflns_av_R_equivalents 0.045
_diffrn_reflns_av_sigmaI/netI 0.0565
_diffrn_reflns_limit_h_max 60
_diffrn_reflns_limit_h_min -60
_diffrn_reflns_limit_k_max 12
_diffrn_reflns_limit_k_min -16
_diffrn_reflns_limit_l_max 18
_diffrn_reflns_limit_l_min -18
_diffrn_reflns_number 35335
_diffrn_reflns_theta_full 27.48
_diffrn_reflns_theta_max 27.48
_diffrn_reflns_theta_min 2.01
_exptl_absorpt_coefficient_mu 0.081
_exptl_absorpt_correction_type none
_exptl_crystal_colour colourless
_exptl_crystal_density_diffrn 1.119
_exptl_crystal_density_method 'not measured'
_exptl_crystal_description needle
_exptl_crystal_F_000 3208
_exptl_crystal_size_max 0.60
_exptl_crystal_size_mid 0.10
_exptl_crystal_size_min 0.10
_refine_diff_density_max 0.713
_refine_diff_density_min -0.285
_refine_diff_density_rms 0.045
_refine_ls_abs_structure_details 'Flack H D (1983), Acta Cryst. A39, 876-881'
_refine_ls_abs_structure_Flack 0.5(9)
_refine_ls_extinction_method none
_refine_ls_goodness_of_fit_ref 1.019
_refine_ls_hydrogen_treatment riding
_refine_ls_matrix_type full
_refine_ls_number_parameters 976
_refine_ls_number_reflns 18476
_refine_ls_number_restraints 3
_refine_ls_restrained_S_all 1.021
_refine_ls_R_factor_all 0.1121
_refine_ls_R_factor_gt 0.0665
_refine_ls_shift/su_max 0.001
_refine_ls_shift/su_mean 0.000
_refine_ls_structure_factor_coef Fsqd
_refine_ls_weighting_details
;
calc w=1/[\s^2^(Fo^2^)+(0.0876P)^2^+5.4884P] where
P=(Fo^2^+2Fc^2^)/3
;
_refine_ls_weighting_scheme calc
_refine_ls_wR_factor_gt 0.1548
_refine_ls_wR_factor_ref 0.1804
_reflns_number_gt 12183
_reflns_number_total 18476
_reflns_threshold_expression >2sigma(I)
_cod_data_source_file b415455j.txt
_cod_data_source_block fro2712
_cod_original_sg_symbol_H-M C2
_cod_database_code 7150102

loop_
_symmetry_equiv_pos_as_xyz
'x, y, z'
'-x, y, -z'
'x+1/2, y+1/2, z'
'-x+1/2, y+1/2, -z'

loop_
_atom_site_label
_atom_site_type_symbol
_atom_site_fract_x
_atom_site_fract_y
_atom_site_fract_z
_atom_site_U_iso_or_equiv
_atom_site_adp_type
_atom_site_occupancy
_atom_site_symmetry_multiplicity
_atom_site_calc_flag
_atom_site_refinement_flags
_atom_site_disorder_assembly
_atom_site_disorder_group
C1A C 0.07413(8) 0.3104(3) 0.3887(3) 0.0620(10) Uani 1 1 d . . .
C2A C 0.04786(9) 0.3300(4) 0.4401(3) 0.0687(11) Uani 1 1 d . . .
H2AA H 0.0310 0.3323 0.3939 0.103 Uiso 1 1 calc R . .
H2AB H 0.0499 0.3944 0.4736 0.103 Uiso 1 1 calc R . .
H2AC H 0.0456 0.2762 0.4862 0.103 Uiso 1 1 calc R . .
C3A C 0.08146(12) 0.4011(5) 0.3341(4) 0.107(2) Uani 1 1 d . . .
H3AA H 0.1010 0.3949 0.3160 0.160 Uiso 1 1 calc R . .
H3AB H 0.0800 0.4609 0.3738 0.160 Uiso 1 1 calc R . .
H3AC H 0.0682 0.4071 0.2767 0.160 Uiso 1 1 calc R . .
C4A C 0.07126(13) 0.2184(4) 0.3279(3) 0.1034(19) Uani 1 1 d . . .
H4AA H 0.0687 0.1596 0.3680 0.155 Uiso 1 1 calc R . .
H4AB H 0.0885 0.2099 0.2948 0.155 Uiso 1 1 calc R . .
H4AC H 0.0547 0.2254 0.2810 0.155 Uiso 1 1 calc R . .
O5A O 0.09931(5) 0.30068(19) 0.45998(17) 0.0578(6) Uani 1 1 d . . .
C6A C 0.10143(7) 0.2262(2) 0.5243(2) 0.0422(7) Uani 1 1 d . . .
O7A O 0.08360(5) 0.16150(18) 0.53186(18) 0.0564(6) Uani 1 1 d . . .
N8A N 0.12544(6) 0.2346(2) 0.5801(2) 0.0432(7) Uani 1 1 d . . .
H8A H 0.1354(9) 0.264(3) 0.569(3) 0.052 Uiso 1 1 d . . .
C9A C 0.13379(7) 0.1624(2) 0.6552(2) 0.0370(7) Uani 1 1 d . . .
H9A H 0.1232 0.0980 0.6415 0.044 Uiso 1 1 calc R . .
C10A C 0.16590(7) 0.1422(2) 0.6607(2) 0.0431(7) Uani 1 1 d . . .
H10A H 0.1763 0.2068 0.6692 0.052 Uiso 1 1 calc R . .
H10B H 0.1714 0.1000 0.7171 0.052 Uiso 1 1 calc R . .
C11A C 0.17482(7) 0.0900(3) 0.5724(2) 0.0459(8) Uani 1 1 d . . .
C12A C 0.18616(10) 0.1448(3) 0.5013(3) 0.0736(12) Uani 1 1 d . . .
H12A H 0.1888 0.2152 0.5085 0.088 Uiso 1 1 calc R . .
C13A C 0.19366(13) 0.0974(4) 0.4196(4) 0.0906(16) Uani 1 1 d . . .
H13A H 0.2011 0.1353 0.3704 0.109 Uiso 1 1 calc R . .
C14A C 0.19039(11) -0.0029(4) 0.4105(3) 0.0845(14) Uani 1 1 d . . .
H14A H 0.1959 -0.0352 0.3549 0.101 Uiso 1 1 calc R . .
C15A C 0.17935(9) -0.0590(3) 0.4796(3) 0.0707(12) Uani 1 1 d . . .
H15A H 0.1770 -0.1294 0.4721 0.085 Uiso 1 1 calc R . .
C16A C 0.17162(8) -0.0116(3) 0.5608(3) 0.0567(9) Uani 1 1 d . . .
H16A H 0.1640 -0.0502 0.6092 0.068 Uiso 1 1 calc R . .
C17A C 0.12623(7) 0.2038(2) 0.7514(2) 0.0378(7) Uani 1 1 d . . .
O18A O 0.13691(5) 0.28223(16) 0.78418(16) 0.0509(6) Uani 1 1 d . . .
N19A N 0.10752(6) 0.1519(2) 0.79533(19) 0.0445(7) Uani 1 1 d . . .
H19A H 0.1014(8) 0.096(3) 0.779(3) 0.053 Uiso 1 1 d . . .
C20A C 0.09990(7) 0.1834(2) 0.8894(2) 0.0443(8) Uani 1 1 d . . .
H20A H 0.0930 0.2543 0.8860 0.053 Uiso 1 1 calc R . .
C21A C 0.07627(7) 0.1152(3) 0.9200(2) 0.0476(8) Uani 1 1 d . . .
H21A H 0.0831 0.0450 0.9207 0.057 Uiso 1 1 calc R . .
H21B H 0.0596 0.1197 0.8719 0.057 Uiso 1 1 calc R . .
C22A C 0.06641(8) 0.1399(3) 1.0177(3) 0.0582(9) Uani 1 1 d . . .
H22A H 0.0837 0.1402 1.0648 0.070 Uiso 1 1 calc R . .
C23A C 0.04657(13) 0.0552(5) 1.0459(4) 0.109(2) Uani 1 1 d . . .
H23A H 0.0419 0.0655 1.1115 0.163 Uiso 1 1 calc R . .
H23B H 0.0562 -0.0096 1.0410 0.163 Uiso 1 1 calc R . .
H23C H 0.0289 0.0557 1.0030 0.163 Uiso 1 1 calc R . .
C24A C 0.05263(12) 0.2411(4) 1.0204(4) 0.0878(15) Uani 1 1 d . . .
H24A H 0.0351 0.2417 0.9773 0.132 Uiso 1 1 calc R . .
H24B H 0.0658 0.2923 1.0002 0.132 Uiso 1 1 calc R . .
H24C H 0.0480 0.2555 1.0854 0.132 Uiso 1 1 calc R . .
C25A C 0.12563(7) 0.1765(3) 0.9580(2) 0.0463(8) Uani 1 1 d . . .
O26A O 0.13953(5) 0.0980(2) 0.96737(17) 0.0592(6) Uani 1 1 d . . .
N27A N 0.13185(7) 0.2576(2) 1.0123(2) 0.0532(7) Uani 1 1 d . . .
H27A H 0.1210(8) 0.326(3) 0.993(3) 0.064 Uiso 1 1 d . . .
C28A C 0.15689(9) 0.2601(3) 1.0814(3) 0.0702(11) Uani 1 1 d . . .
C29A C 0.18412(11) 0.2707(5) 1.0302(4) 0.1068(19) Uani 1 1 d . . .
H29A H 0.2008 0.2550 1.0746 0.160 Uiso 1 1 calc R . .
H29B H 0.1856 0.3396 1.0071 0.160 Uiso 1 1 calc R . .
H29C H 0.1833 0.2241 0.9762 0.160 Uiso 1 1 calc R . .
C30A C 0.15297(13) 0.3518(5) 1.1460(4) 0.1076(19) Uani 1 1 d . . .
H30A H 0.1349 0.3457 1.1748 0.161 Uiso 1 1 calc R . .
H30B H 0.1528 0.4133 1.1078 0.161 Uiso 1 1 calc R . .
H30C H 0.1688 0.3547 1.1963 0.161 Uiso 1 1 calc R . .
C31A C 0.15800(10) 0.1668(4) 1.1442(3) 0.0739(12) Uani 1 1 d . . .
O32A O 0.17941(8) 0.1229(3) 1.1700(3) 0.1094(13) Uani 1 1 d . . .
O33A O 0.13226(7) 0.1451(3) 1.1716(2) 0.0832(9) Uani 1 1 d . . .
C34A C 0.13022(15) 0.0586(5) 1.2305(5) 0.122(2) Uani 1 1 d . . .
H34A H 0.1346 -0.0017 1.1947 0.183 Uiso 1 1 calc R . .
H34B H 0.1108 0.0535 1.2501 0.183 Uiso 1 1 calc R . .
H34C H 0.1439 0.0646 1.2870 0.183 Uiso 1 1 calc R . .
C1B C 0.07112(10) 0.6151(3) 1.0545(3) 0.0658(11) Uani 1 1 d . . .
C2B C 0.06157(13) 0.7228(3) 1.0698(3) 0.0864(15) Uani 1 1 d . . .
H2BA H 0.0782 0.7674 1.0728 0.130 Uiso 1 1 calc R . .
H2BB H 0.0526 0.7271 1.1297 0.130 Uiso 1 1 calc R . .
H2BC H 0.0478 0.7431 1.0169 0.130 Uiso 1 1 calc R . .
C3B C 0.04728(14) 0.5424(5) 1.0586(5) 0.123(3) Uani 1 1 d . . .
H3BA H 0.0326 0.5560 1.0063 0.185 Uiso 1 1 calc R . .
H3BB H 0.0390 0.5494 1.1196 0.185 Uiso 1 1 calc R . .
H3BC H 0.0545 0.4740 1.0526 0.185 Uiso 1 1 calc R . .
C4B C 0.09702(15) 0.5905(5) 1.1239(3) 0.1055(19) Uani 1 1 d . . .
H4BA H 0.1054 0.5269 1.1056 0.158 Uiso 1 1 calc R . .
H4BB H 0.0910 0.5847 1.1885 0.158 Uiso 1 1 calc R . .
H4BC H 0.1112 0.6443 1.1223 0.158 Uiso 1 1 calc R . .
O5B O 0.07930(6) 0.61960(17) 0.95636(16) 0.0544(6) Uani 1 1 d . . .
C6B C 0.09033(7) 0.5400(3) 0.9146(2) 0.0450(8) Uani 1 1 d . . .
O7B O 0.09824(6) 0.46204(19) 0.95249(17) 0.0572(6) Uani 1 1 d . . .
N8B N 0.09186(6) 0.5630(2) 0.82120(19) 0.0426(6) Uani 1 1 d . . .
H8B H 0.0833(8) 0.616(3) 0.796(3) 0.051 Uiso 1 1 d . . .
C9B C 0.10190(6) 0.4908(2) 0.7549(2) 0.0377(7) Uani 1 1 d . . .
H9B H 0.1069 0.4273 0.7905 0.045 Uiso 1 1 calc R . .
C10B C 0.07904(7) 0.4667(2) 0.6743(2) 0.0404(7) Uani 1 1 d . . .
H10C H 0.0725 0.5298 0.6422 0.049 Uiso 1 1 calc R . .
H10D H 0.0874 0.4237 0.6268 0.049 Uiso 1 1 calc R . .
C11B C 0.05363(7) 0.4135(2) 0.7101(2) 0.0410(7) Uani 1 1 d . . .
C12B C 0.05084(7) 0.3103(3) 0.7035(2) 0.0471(8) Uani 1 1 d . . .
H12B H 0.0648 0.2727 0.6740 0.057 Uiso 1 1 calc R . .
C13B C 0.02833(8) 0.2610(3) 0.7385(3) 0.0590(10) Uani 1 1 d . . .
H13B H 0.0267 0.1902 0.7327 0.071 Uiso 1 1 calc R . .
C14B C 0.00824(8) 0.3149(4) 0.7821(3) 0.0664(11) Uani 1 1 d . . .
H14B H -0.0071 0.2810 0.8078 0.080 Uiso 1 1 calc R . .
C15B C 0.01028(8) 0.4182(4) 0.7885(3) 0.0667(11) Uani 1 1 d . . .
H15B H -0.0038 0.4552 0.8181 0.080 Uiso 1 1 calc R . .
C16B C 0.03282(7) 0.4679(3) 0.7520(3) 0.0530(8) Uani 1 1 d . . .
H16B H 0.0340 0.5390 0.7555 0.064 Uiso 1 1 calc R . .
C17B C 0.12915(7) 0.5319(2) 0.7166(2) 0.0384(7) Uani 1 1 d . . .
O18B O 0.12987(5) 0.61693(17) 0.68144(17) 0.0513(6) Uani 1 1 d . . .
N19B N 0.15113(6) 0.4696(2) 0.72373(19) 0.0429(6) Uani 1 1 d . . .
H19B H 0.1493(8) 0.403(3) 0.745(3) 0.051 Uiso 1 1 d . . .
C20B C 0.17864(7) 0.4958(2) 0.6908(2) 0.0446(7) Uani 1 1 d . . .
H20B H 0.1823 0.5691 0.7008 0.054 Uiso 1 1 calc R . .
C21B C 0.20213(8) 0.4344(3) 0.7488(3) 0.0646(10) Uani 1 1 d . . .
H21C H 0.1998 0.4433 0.8173 0.077 Uiso 1 1 calc R . .
H21D H 0.1990 0.3624 0.7337 0.077 Uiso 1 1 calc R . .
C22B C 0.23245(10) 0.4610(6) 0.7319(4) 0.105(2) Uani 1 1 d . . .
H22B H 0.2339 0.4604 0.6616 0.126 Uiso 1 1 calc R . .
C23B C 0.25289(13) 0.3838(9) 0.7758(6) 0.181(5) Uani 1 1 d . . .
H23D H 0.2568 0.3339 0.7277 0.272 Uiso 1 1 calc R . .
H23E H 0.2444 0.3506 0.8285 0.272 Uiso 1 1 calc R . .
H23F H 0.2708 0.4166 0.7999 0.272 Uiso 1 1 calc R . .
C24B C 0.24017(16) 0.5710(8) 0.7697(7) 0.179(4) Uani 1 1 d . . .
H24D H 0.2250 0.6175 0.7463 0.269 Uiso 1 1 calc R . .
H24E H 0.2583 0.5922 0.7466 0.269 Uiso 1 1 calc R . .
H24F H 0.2420 0.5709 0.8395 0.269 Uiso 1 1 calc R . .
C25B C 0.17886(7) 0.4709(3) 0.5867(2) 0.0457(8) Uani 1 1 d . . .
O26B O 0.17167(6) 0.38768(19) 0.5562(2) 0.0623(7) Uani 1 1 d . . .
N27B N 0.18842(7) 0.5432(2) 0.5326(2) 0.0557(7) Uani 1 1 d . . .
H27B H 0.1891(9) 0.609(3) 0.555(3) 0.067 Uiso 1 1 d . . .
C28B C 0.19081(10) 0.5311(3) 0.4300(3) 0.0664(11) Uani 1 1 d . . .
C29B C 0.16191(13) 0.5257(5) 0.3753(4) 0.1062(19) Uani 1 1 d . . .
H29D H 0.1642 0.5203 0.3071 0.159 Uiso 1 1 calc R . .
H29E H 0.1511 0.5865 0.3872 0.159 Uiso 1 1 calc R . .
H29F H 0.1516 0.4668 0.3960 0.159 Uiso 1 1 calc R . .
C30B C 0.20897(16) 0.6200(4) 0.3997(4) 0.110(2) Uani 1 1 d . . .
H30D H 0.2284 0.6142 0.4308 0.164 Uiso 1 1 calc R . .
H30E H 0.2005 0.6831 0.4187 0.164 Uiso 1 1 calc R . .
H30F H 0.2096 0.6190 0.3305 0.164 Uiso 1 1 calc R . .
C31B C 0.20759(9) 0.4358(3) 0.4128(3) 0.0626(10) Uani 1 1 d . . .
O32B O 0.20239(7) 0.3828(3) 0.3443(2) 0.0916(10) Uani 1 1 d . . .
O33B O 0.22943(6) 0.4226(2) 0.4757(2) 0.0731(8) Uani 1 1 d . . .
C34B C 0.24766(11) 0.3359(4) 0.4632(5) 0.1006(17) Uani 1 1 d . . .
H34D H 0.2365 0.2742 0.4677 0.151 Uiso 1 1 calc R . .
H34E H 0.2637 0.3361 0.5129 0.151 Uiso 1 1 calc R . .
H34F H 0.2550 0.3393 0.4005 0.151 Uiso 1 1 calc R . .
C1C C 0.22857(8) -0.0088(4) 0.8686(4) 0.0795(13) Uani 1 1 d . . .
C2C C 0.23902(12) -0.0016(6) 0.7725(5) 0.133(3) Uani 1 1 d . . .
H2CA H 0.2599 -0.0087 0.7780 0.200 Uiso 1 1 calc R . .
H2CB H 0.2337 0.0638 0.7444 0.200 Uiso 1 1 calc R . .
H2CC H 0.2304 -0.0551 0.7318 0.200 Uiso 1 1 calc R . .
C3C C 0.23551(11) 0.0874(5) 0.9269(5) 0.121(2) Uani 1 1 d . . .
H3CA H 0.2248 0.0873 0.9833 0.181 Uiso 1 1 calc R . .
H3CB H 0.2301 0.1463 0.8877 0.181 Uiso 1 1 calc R . .
H3CC H 0.2560 0.0896 0.9469 0.181 Uiso 1 1 calc R . .
C4C C 0.23881(13) -0.1007(6) 0.9233(6) 0.145(3) Uani 1 1 d . . .
H4CA H 0.2303 -0.1026 0.9841 0.218 Uiso 1 1 calc R . .
H4CB H 0.2597 -0.0986 0.9353 0.218 Uiso 1 1 calc R . .
H4CC H 0.2332 -0.1608 0.8862 0.218 Uiso 1 1 calc R . .
O5C O 0.19747(5) -0.00789(19) 0.86071(17) 0.0563(6) Uani 1 1 d . . .
C6C C 0.18243(7) -0.0858(3) 0.8207(2) 0.0485(8) Uani 1 1 d . . .
O7C O 0.19228(5) -0.1553(2) 0.7803(2) 0.0680(7) Uani 1 1 d . . .
N8C N 0.15446(6) -0.0711(2) 0.8303(2) 0.0441(7) Uani 1 1 d . . .
H8C H 0.1500(9) -0.036(3) 0.860(3) 0.053 Uiso 1 1 d . . .
C9C C 0.13445(7) -0.1533(2) 0.8135(2) 0.0419(7) Uani 1 1 d . . .
H9C H 0.1448 -0.2122 0.7894 0.050 Uiso 1 1 calc R . .
C10C C 0.12176(7) -0.1837(3) 0.9051(3) 0.0529(8) Uani 1 1 d . . .
H10E H 0.1119 -0.1252 0.9304 0.063 Uiso 1 1 calc R . .
H10F H 0.1073 -0.2370 0.8905 0.063 Uiso 1 1 calc R . .
C11C C 0.14392(8) -0.2210(4) 0.9794(3) 0.0646(11) Uani 1 1 d . . .
C12C C 0.15390(12) -0.1613(5) 1.0536(4) 0.1018(17) Uani 1 1 d . . .
H12C H 0.1463 -0.0956 1.0583 0.122 Uiso 1 1 calc R . .
C13C C 0.17468(17) -0.1935(9) 1.1216(5) 0.153(3) Uani 1 1 d . . .
H13C H 0.1813 -0.1502 1.1723 0.183 Uiso 1 1 calc R . .
C14C C 0.18575(16) -0.2869(9) 1.1164(5) 0.138(3) Uani 1 1 d . . .
H14C H 0.1997 -0.3093 1.1648 0.166 Uiso 1 1 calc R . .
C15C C 0.17687(12) -0.3519(6) 1.0395(6) 0.132(3) Uani 1 1 d . . .
H15C H 0.1850 -0.4166 1.0338 0.158 Uiso 1 1 calc R . .
C16C C 0.15533(10) -0.3158(4) 0.9720(4) 0.0879(15) Uani 1 1 d . . .
H16C H 0.1485 -0.3576 0.9203 0.105 Uiso 1 1 calc R . .
C17C C 0.11009(7) -0.1251(2) 0.7396(2) 0.0402(7) Uani 1 1 d . . .
O18C O 0.09705(6) -0.04538(17) 0.74531(19) 0.0601(7) Uani 1 1 d . . .
N19C N 0.10279(5) -0.1924(2) 0.67232(18) 0.0381(6) Uani 1 1 d . . .
H19C H 0.1100(8) -0.249(3) 0.674(2) 0.046 Uiso 1 1 d . . .
C20C C 0.07671(6) -0.1792(2) 0.6098(2) 0.0398(7) Uani 1 1 d . . .
H20C H 0.0741 -0.1062 0.5948 0.048 Uiso 1 1 calc R . .
C21C C 0.07836(7) -0.2370(3) 0.5171(2) 0.0467(8) Uani 1 1 d . . .
H21E H 0.0598 -0.2306 0.4782 0.056 Uiso 1 1 calc R . .
H21F H 0.0813 -0.3089 0.5324 0.056 Uiso 1 1 calc R . .
C22C C 0.10219(8) -0.2016(3) 0.4578(2) 0.0543(9) Uani 1 1 d . . .
H22C H 0.1210 -0.2145 0.4950 0.065 Uiso 1 1 calc R . .
C23C C 0.10022(10) -0.0916(3) 0.4350(3) 0.0764(12) Uani 1 1 d . . .
H23G H 0.1160 -0.0725 0.3979 0.115 Uiso 1 1 calc R . .
H23H H 0.1014 -0.0529 0.4943 0.115 Uiso 1 1 calc R . .
H23I H 0.0820 -0.0776 0.3979 0.115 Uiso 1 1 calc R . .
C24C C 0.10100(11) -0.2633(4) 0.3666(3) 0.0840(14) Uani 1 1 d . . .
H24G H 0.1043 -0.3342 0.3826 0.126 Uiso 1 1 calc R . .
H24H H 0.1157 -0.2397 0.3271 0.126 Uiso 1 1 calc R . .
H24I H 0.0821 -0.2558 0.3314 0.126 Uiso 1 1 calc R . .
C25C C 0.05176(7) -0.2152(3) 0.6632(2) 0.0447(8) Uani 1 1 d . . .
O26C O 0.05234(5) -0.29630(19) 0.70333(19) 0.0584(6) Uani 1 1 d . . .
N27C N 0.02986(6) -0.1524(2) 0.6630(2) 0.0503(7) Uani 1 1 d . . .
H27C H 0.0319(8) -0.094(3) 0.641(3) 0.060 Uiso 1 1 d . . .
C28C C 0.00625(8) -0.1703(3) 0.7232(3) 0.0598(10) Uani 1 1 d . . .
C29C C -0.01761(9) -0.0927(3) 0.6912(4) 0.0842(14) Uani 1 1 d . . .
H29G H -0.0108 -0.0248 0.7073 0.126 Uiso 1 1 calc R . .
H29H H -0.0347 -0.1070 0.7238 0.126 Uiso 1 1 calc R . .
H29I H -0.0223 -0.0978 0.6222 0.126 Uiso 1 1 calc R . .
C30C C 0.01692(12) -0.1567(5) 0.8269(4) 0.0950(16) Uani 1 1 d . . .
H30G H 0.0302 -0.2112 0.8467 0.143 Uiso 1 1 calc R . .
H30H H 0.0007 -0.1581 0.8658 0.143 Uiso 1 1 calc R . .
H30I H 0.0268 -0.0922 0.8353 0.143 Uiso 1 1 calc R . .
C31C C -0.00618(8) -0.2745(3) 0.7045(3) 0.0578(9) Uani 1 1 d . . .
O32C O -0.01380(7) -0.3275(2) 0.7666(2) 0.0877(10) Uani 1 1 d . . .
O33C O -0.00971(5) -0.29725(18) 0.6138(2) 0.0624(7) Uani 1 1 d . . .
C34C C -0.02275(10) -0.3928(3) 0.5890(4) 0.0823(14) Uani 1 1 d . . .
H34G H -0.0100 -0.4471 0.6131 0.124 Uiso 1 1 calc R . .
H34H H -0.0262 -0.3981 0.5195 0.124 Uiso 1 1 calc R . .
H34I H -0.0410 -0.3983 0.6173 0.124 Uiso 1 1 calc R . .
O101 O 0.17616(8) 0.7349(2) 0.6110(2) 0.0893(10) Uani 1 1 d . . .
O201 O 0.04946(14) 0.0477(4) 0.6474(5) 0.070(2) Uiso 0.499(10) 1 d PD A 1
H201 H 0.0623 0.0917 0.6485 0.105 Uiso 0.499(10) 1 calc PR A 1
C202 C 0.0346(3) 0.0412(9) 0.5504(9) 0.079(4) Uiso 0.499(10) 1 d PD A 1
H20D H 0.0141 0.0530 0.5534 0.119 Uiso 0.499(10) 1 calc PR A 1
H20E H 0.0375 -0.0257 0.5241 0.119 Uiso 0.499(10) 1 calc PR A 1
H20F H 0.0423 0.0920 0.5096 0.119 Uiso 0.499(10) 1 calc PR A 1
O203 O 0.0376(3) 0.0523(11) 0.5905(11) 0.150(5) Uiso 0.501(10) 1 d PD A 2
H203 H 0.0533 0.0595 0.5677 0.225 Uiso 0.501(10) 1 calc PR A 2
C204 C 0.0120(2) 0.0901(8) 0.5136(9) 0.096(4) Uiso 0.501(10) 1 d PD A 2
H20G H -0.0045 0.1098 0.5470 0.144 Uiso 0.501(10) 1 calc PR A 2
H20H H 0.0065 0.0356 0.4691 0.144 Uiso 0.501(10) 1 calc PR A 2
H20I H 0.0185 0.1478 0.4784 0.144 Uiso 0.501(10) 1 calc PR A 2

loop_
_atom_site_aniso_label
_atom_site_aniso_U_11
_atom_site_aniso_U_22
_atom_site_aniso_U_33
_atom_site_aniso_U_23
_atom_site_aniso_U_13
_atom_site_aniso_U_12
C1A 0.059(2) 0.083(3) 0.041(2) 0.0081(18) -0.0127(17) 0.0195(19)
C2A 0.057(2) 0.090(3) 0.056(2) 0.001(2) -0.0103(19) 0.020(2)
C3A 0.089(4) 0.148(5) 0.080(3) 0.066(3) -0.012(3) 0.015(3)
C4A 0.121(5) 0.129(4) 0.054(3) -0.024(3) -0.027(3) 0.052(4)
O5A 0.0513(15) 0.0689(16) 0.0511(14) 0.0206(12) -0.0065(11) 0.0042(12)
C6A 0.0435(19) 0.0434(18) 0.0396(17) 0.0014(13) 0.0040(15) 0.0070(15)
O7A 0.0509(15) 0.0547(15) 0.0612(15) 0.0024(11) -0.0083(12) -0.0036(12)
N8A 0.0425(18) 0.0484(17) 0.0384(15) 0.0115(12) 0.0023(13) -0.0032(12)
C9A 0.0433(18) 0.0378(16) 0.0294(15) 0.0012(11) 0.0010(13) 0.0051(12)
C10A 0.0445(19) 0.0467(18) 0.0376(17) 0.0020(13) 0.0003(14) 0.0100(13)
C11A 0.0381(18) 0.061(2) 0.0383(18) -0.0029(14) 0.0005(14) 0.0106(14)
C12A 0.095(3) 0.071(3) 0.060(2) -0.002(2) 0.032(2) -0.004(2)
C13A 0.122(4) 0.084(4) 0.074(3) -0.007(2) 0.054(3) -0.006(3)
C14A 0.090(3) 0.107(4) 0.060(3) -0.020(3) 0.028(3) 0.013(3)
C15A 0.066(3) 0.068(3) 0.077(3) -0.017(2) 0.005(2) 0.016(2)
C16A 0.056(2) 0.055(2) 0.060(2) -0.0002(17) 0.0112(18) 0.0103(16)
C17A 0.0413(18) 0.0350(18) 0.0375(16) 0.0051(12) 0.0058(14) 0.0078(13)
O18A 0.0677(16) 0.0402(13) 0.0472(13) -0.0019(10) 0.0180(12) -0.0108(11)
N19A 0.0562(18) 0.0374(15) 0.0418(15) -0.0051(12) 0.0142(13) -0.0039(12)
C20A 0.053(2) 0.0423(18) 0.0398(18) -0.0026(13) 0.0148(15) -0.0034(14)
C21A 0.0462(19) 0.0517(19) 0.0462(19) 0.0028(15) 0.0102(15) -0.0024(15)
C22A 0.050(2) 0.079(3) 0.048(2) 0.0046(17) 0.0141(17) -0.0079(18)
C23A 0.107(4) 0.129(5) 0.100(4) -0.003(3) 0.059(3) -0.047(4)
C24A 0.091(3) 0.107(4) 0.070(3) -0.008(3) 0.034(3) 0.024(3)
C25A 0.047(2) 0.056(2) 0.0387(18) -0.0056(15) 0.0157(15) -0.0037(16)
O26A 0.0517(15) 0.0774(18) 0.0473(14) -0.0043(12) -0.0014(12) 0.0049(13)
N27A 0.0569(19) 0.0590(19) 0.0437(16) -0.0084(13) 0.0048(14) -0.0093(14)
C28A 0.060(3) 0.093(3) 0.056(2) -0.019(2) -0.006(2) -0.004(2)
C29A 0.065(3) 0.155(5) 0.100(4) -0.015(4) 0.006(3) -0.030(3)
C30A 0.111(4) 0.113(4) 0.092(4) -0.043(3) -0.028(3) 0.002(3)
C31A 0.066(3) 0.109(3) 0.043(2) -0.014(2) -0.012(2) 0.022(3)
O32A 0.086(2) 0.161(4) 0.077(2) 0.000(2) -0.0122(19) 0.046(2)
O33A 0.086(2) 0.109(2) 0.0564(17) 0.0162(16) 0.0111(16) 0.0219(18)
C34A 0.138(5) 0.122(5) 0.110(5) 0.053(4) 0.029(4) 0.043(4)
C1B 0.090(3) 0.065(2) 0.049(2) -0.0083(18) 0.039(2) -0.011(2)
C2B 0.132(4) 0.071(3) 0.064(3) -0.019(2) 0.053(3) 0.003(3)
C3B 0.144(5) 0.112(4) 0.131(5) -0.045(4) 0.104(5) -0.056(4)
C4B 0.153(6) 0.118(4) 0.047(3) -0.010(3) 0.019(3) 0.012(4)
O5B 0.0681(16) 0.0556(14) 0.0433(13) -0.0084(10) 0.0260(12) -0.0059(11)
C6B 0.0440(18) 0.055(2) 0.0375(18) -0.0109(16) 0.0134(14) -0.0093(15)
O7B 0.0766(18) 0.0550(16) 0.0418(13) 0.0003(11) 0.0149(12) -0.0010(12)
N8B 0.0401(15) 0.0506(17) 0.0378(15) -0.0030(12) 0.0075(12) 0.0018(12)
C9B 0.0369(16) 0.0414(17) 0.0356(16) -0.0016(12) 0.0077(13) -0.0011(12)
C10B 0.0422(18) 0.0452(18) 0.0349(16) -0.0052(13) 0.0093(13) -0.0010(13)
C11B 0.0371(17) 0.053(2) 0.0314(16) -0.0010(13) -0.0018(13) -0.0024(13)
C12B 0.0425(19) 0.049(2) 0.0483(19) -0.0010(15) -0.0025(15) -0.0007(14)
C13B 0.052(2) 0.064(2) 0.058(2) 0.0087(17) -0.0102(19) -0.0098(18)
C14B 0.040(2) 0.094(3) 0.065(3) 0.017(2) 0.0010(18) -0.018(2)
C15B 0.037(2) 0.091(3) 0.073(3) -0.010(2) 0.0077(18) 0.0009(19)
C16B 0.0421(19) 0.055(2) 0.062(2) -0.0023(16) 0.0055(16) 0.0028(15)
C17B 0.0447(18) 0.0376(18) 0.0341(16) -0.0046(13) 0.0107(13) -0.0038(13)
O18B 0.0516(14) 0.0409(14) 0.0640(15) 0.0072(11) 0.0187(12) 0.0046(10)
N19B 0.0364(14) 0.0415(15) 0.0519(17) 0.0044(12) 0.0101(12) -0.0022(11)
C20B 0.0399(18) 0.0452(18) 0.050(2) -0.0001(14) 0.0125(15) -0.0040(13)
C21B 0.043(2) 0.077(3) 0.073(3) 0.010(2) 0.0039(18) 0.0077(18)
C22B 0.044(2) 0.203(7) 0.067(3) 0.033(4) 0.002(2) 0.005(3)
C23B 0.065(4) 0.350(13) 0.129(6) 0.097(7) 0.010(4) 0.064(6)
C24B 0.098(5) 0.256(11) 0.180(8) 0.003(8) -0.011(5) -0.094(7)
C25B 0.0379(17) 0.049(2) 0.051(2) 0.0004(15) 0.0112(15) -0.0047(14)
O26B 0.0649(17) 0.0575(16) 0.0674(18) -0.0124(12) 0.0219(14) -0.0143(12)
N27B 0.070(2) 0.0520(18) 0.0481(17) 0.0014(14) 0.0209(15) 0.0003(14)
C28B 0.079(3) 0.074(3) 0.048(2) 0.0045(18) 0.016(2) 0.015(2)
C29B 0.107(4) 0.143(5) 0.066(3) 0.000(3) -0.006(3) 0.057(4)
C30B 0.184(6) 0.075(3) 0.080(3) 0.017(3) 0.074(4) 0.002(3)
C31B 0.054(2) 0.084(3) 0.051(2) -0.007(2) 0.0124(19) -0.006(2)
O32B 0.086(2) 0.111(3) 0.076(2) -0.0399(19) -0.0019(17) 0.0105(18)
O33B 0.0531(17) 0.093(2) 0.0725(19) -0.0061(15) 0.0013(15) -0.0028(14)
C34B 0.061(3) 0.104(4) 0.138(5) -0.003(3) 0.015(3) 0.023(3)
C1C 0.0300(19) 0.115(4) 0.092(3) -0.017(3) 0.001(2) -0.010(2)
C2C 0.067(3) 0.197(7) 0.144(6) -0.031(5) 0.055(4) -0.044(4)
C3C 0.052(3) 0.168(6) 0.139(5) -0.055(4) -0.007(3) -0.036(3)
C4C 0.069(4) 0.175(7) 0.181(7) -0.006(6) -0.055(4) 0.034(4)
O5C 0.0380(13) 0.0719(16) 0.0576(15) -0.0044(12) -0.0022(11) -0.0143(11)
C6C 0.044(2) 0.062(2) 0.0395(18) 0.0013(16) -0.0013(15) -0.0054(16)
O7C 0.0462(14) 0.0813(19) 0.0764(19) -0.0191(15) 0.0057(13) 0.0069(13)
N8C 0.0379(16) 0.0491(18) 0.0454(17) -0.0091(12) 0.0043(12) -0.0091(12)
C9C 0.0394(17) 0.0430(18) 0.0423(18) -0.0035(13) -0.0021(14) -0.0045(13)
C10C 0.0430(19) 0.063(2) 0.051(2) 0.0067(16) -0.0040(16) -0.0124(16)
C11C 0.049(2) 0.089(3) 0.054(2) 0.022(2) -0.0030(18) -0.013(2)
C12C 0.085(4) 0.151(5) 0.065(3) -0.010(3) -0.015(3) -0.003(3)
C13C 0.110(6) 0.257(11) 0.081(5) -0.013(6) -0.046(4) 0.009(6)
C14C 0.088(5) 0.241(10) 0.078(4) 0.057(6) -0.040(4) -0.001(5)
C15C 0.063(3) 0.174(7) 0.154(6) 0.087(6) -0.011(4) 0.014(4)
C16C 0.058(3) 0.109(4) 0.092(3) 0.038(3) -0.016(2) -0.009(3)
C17C 0.0370(17) 0.0367(18) 0.0465(19) -0.0004(13) 0.0019(14) -0.0066(13)
O18C 0.0654(17) 0.0384(14) 0.0716(17) -0.0134(11) -0.0194(13) 0.0059(11)
N19C 0.0355(14) 0.0344(14) 0.0432(15) -0.0043(11) -0.0028(11) 0.0005(11)
C20C 0.0338(16) 0.0395(17) 0.0450(18) 0.0017(13) -0.0031(13) -0.0030(12)
C21C 0.0420(19) 0.052(2) 0.0441(19) -0.0064(14) -0.0061(15) -0.0033(14)
C22C 0.046(2) 0.075(3) 0.0414(19) -0.0006(16) -0.0002(16) 0.0018(17)
C23C 0.071(3) 0.085(3) 0.074(3) 0.015(2) 0.013(2) -0.014(2)
C24C 0.089(3) 0.111(4) 0.052(3) -0.008(2) 0.008(2) 0.011(3)
C25C 0.0357(17) 0.050(2) 0.0476(19) -0.0043(15) -0.0002(14) -0.0050(14)
O26C 0.0444(14) 0.0597(16) 0.0716(17) 0.0177(13) 0.0078(12) 0.0001(11)
N27C 0.0389(16) 0.0489(17) 0.064(2) -0.0019(14) 0.0089(13) -0.0009(13)
C28C 0.046(2) 0.064(2) 0.071(3) -0.0083(18) 0.0120(18) 0.0000(17)
C29C 0.049(2) 0.075(3) 0.131(4) -0.015(3) 0.027(3) 0.007(2)
C30C 0.089(4) 0.128(4) 0.072(3) -0.022(3) 0.024(3) -0.005(3)
C31C 0.0357(19) 0.066(2) 0.075(3) 0.001(2) 0.0187(19) 0.0032(16)
O32C 0.084(2) 0.088(2) 0.099(2) 0.0107(18) 0.0512(19) -0.0048(17)
O33C 0.0513(15) 0.0560(15) 0.0776(19) 0.0045(13) -0.0065(13) -0.0096(11)
C34C 0.062(3) 0.052(2) 0.128(4) -0.002(2) -0.016(3) -0.0070(19)
O101 0.111(3) 0.0675(19) 0.094(2) -0.0022(16) 0.032(2) -0.0052(17)

loop_
_atom_type_symbol
_atom_type_description
_atom_type_scat_dispersion_real
_atom_type_scat_dispersion_imag
_atom_type_scat_source
C C 0.0033 0.0016 'International Tables Vol C Tables 4.2.6.8 and 6.1.1.4'
H H 0.0000 0.0000 'International Tables Vol C Tables 4.2.6.8 and 6.1.1.4'
N N 0.0061 0.0033 'International Tables Vol C Tables 4.2.6.8 and 6.1.1.4'
O O 0.0106 0.0060 'International Tables Vol C Tables 4.2.6.8 and 6.1.1.4'

loop_
_geom_angle_atom_site_label_1
_geom_angle_atom_site_label_2
_geom_angle_atom_site_label_3
_geom_angle
_geom_angle_site_symmetry_1
_geom_angle_site_symmetry_3
_geom_angle_publ_flag
O5A C1A C3A 102.3(4) . . ?
O5A C1A C4A 110.0(3) . . ?
C3A C1A C4A 112.4(4) . . ?
O5A C1A C2A 109.0(3) . . ?
C3A C1A C2A 110.2(4) . . ?
C4A C1A C2A 112.5(4) . . ?
C6A O5A C1A 121.8(3) . . ?
O7A C6A N8A 124.5(3) . . ?
O7A C6A O5A 125.1(3) . . ?
N8A C6A O5A 110.3(3) . . ?
C6A N8A C9A 122.4(3) . . ?
N8A C9A C10A 110.6(3) . . ?
N8A C9A C17A 109.6(2) . . ?
C10A C9A C17A 109.0(2) . . ?
C11A C10A C9A 112.6(3) . . ?
C16A C11A C12A 118.7(3) . . ?
C16A C11A C10A 121.0(3) . . ?
C12A C11A C10A 120.4(3) . . ?
C11A C12A C13A 120.3(4) . . ?
C14A C13A C12A 119.7(4) . . ?
C13A C14A C15A 121.3(4) . . ?
C14A C15A C16A 119.1(4) . . ?
C11A C16A C15A 120.9(4) . . ?
O18A C17A N19A 122.4(3) . . ?
O18A C17A C9A 121.2(3) . . ?
N19A C17A C9A 116.4(3) . . ?
C17A N19A C20A 120.3(3) . . ?
N19A C20A C25A 108.7(3) . . ?
N19A C20A C21A 109.3(3) . . ?
C25A C20A C21A 110.5(3) . . ?
C20A C21A C22A 114.6(3) . . ?
C24A C22A C21A 112.6(3) . . ?
C24A C22A C23A 112.3(4) . . ?
C21A C22A C23A 108.4(4) . . ?
O26A C25A N27A 122.4(3) . . ?
O26A C25A C20A 121.0(3) . . ?
N27A C25A C20A 116.5(3) . . ?
C25A N27A C28A 121.3(3) . . ?
N27A C28A C31A 110.7(4) . . ?
N27A C28A C29A 110.2(4) . . ?
C31A C28A C29A 111.3(4) . . ?
N27A C28A C30A 106.2(4) . . ?
C31A C28A C30A 107.6(4) . . ?
C29A C28A C30A 110.8(4) . . ?
O32A C31A O33A 124.6(5) . . ?
O32A C31A C28A 124.1(5) . . ?
O33A C31A C28A 111.2(4) . . ?
C31A O33A C34A 117.0(4) . . ?
O5B C1B C3B 109.1(4) . . ?
O5B C1B C4B 110.5(4) . . ?
C3B C1B C4B 113.3(5) . . ?
O5B C1B C2B 101.6(3) . . ?
C3B C1B C2B 112.0(4) . . ?
C4B C1B C2B 109.8(4) . . ?
C6B O5B C1B 121.8(3) . . ?
O7B C6B O5B 126.9(3) . . ?
O7B C6B N8B 125.4(3) . . ?
O5B C6B N8B 107.8(3) . . ?
C6B N8B C9B 121.6(3) . . ?
N8B C9B C10B 111.8(2) . . ?
N8B C9B C17B 108.7(2) . . ?
C10B C9B C17B 111.4(2) . . ?
C11B C10B C9B 111.8(2) . . ?
C12B C11B C16B 118.7(3) . . ?
C12B C11B C10B 121.0(3) . . ?
C16B C11B C10B 120.2(3) . . ?
C13B C12B C11B 121.4(3) . . ?
C12B C13B C14B 119.6(4) . . ?
C13B C14B C15B 120.2(4) . . ?
C14B C15B C16B 120.1(4) . . ?
C15B C16B C11B 119.9(4) . . ?
O18B C17B N19B 123.7(3) . . ?
O18B C17B C9B 121.4(3) . . ?
N19B C17B C9B 114.8(3) . . ?
C17B N19B C20B 122.4(3) . . ?
N19B C20B C25B 110.1(3) . . ?
N19B C20B C21B 108.4(3) . . ?
C25B C20B C21B 109.3(3) . . ?
C22B C21B C20B 115.5(4) . . ?
C23B C22B C21B 110.6(5) . . ?
C23B C22B C24B 112.0(7) . . ?
C21B C22B C24B 110.7(5) . . ?
O26B C25B N27B 123.4(3) . . ?
O26B C25B C20B 121.0(3) . . ?
N27B C25B C20B 115.6(3) . . ?
C25B N27B C28B 123.0(3) . . ?
N27B C28B C29B 111.3(4) . . ?
N27B C28B C31B 109.6(3) . . ?
C29B C28B C31B 109.6(4) . . ?
N27B C28B C30B 106.4(4) . . ?
C29B C28B C30B 113.1(4) . . ?
C31B C28B C30B 106.7(4) . . ?
O32B C31B O33B 123.8(4) . . ?
O32B C31B C28B 123.1(4) . . ?
O33B C31B C28B 112.9(4) . . ?
C31B O33B C34B 117.3(4) . . ?
O5C C1C C2C 110.1(4) . . ?
O5C C1C C4C 108.5(4) . . ?
C2C C1C C4C 113.8(6) . . ?
O5C C1C C3C 101.3(4) . . ?
C2C C1C C3C 111.2(5) . . ?
C4C C1C C3C 111.1(5) . . ?
C6C O5C C1C 120.6(3) . . ?
O7C C6C N8C 125.5(3) . . ?
O7C C6C O5C 125.5(3) . . ?
N8C C6C O5C 109.0(3) . . ?
C6C N8C C9C 119.9(3) . . ?
N8C C9C C17C 111.2(3) . . ?
N8C C9C C10C 111.2(3) . . ?
C17C C9C C10C 108.5(3) . . ?
C11C C10C C9C 112.4(3) . . ?
C12C C11C C16C 118.9(5) . . ?
C12C C11C C10C 120.9(5) . . ?
C16C C11C C10C 120.1(4) . . ?
C11C C12C C13C 121.8(7) . . ?
C14C C13C C12C 120.1(8) . . ?
C13C C14C C15C 120.9(6) . . ?
C16C C15C C14C 116.8(7) . . ?
C11C C16C C15C 121.4(6) . . ?
O18C C17C N19C 122.1(3) . . ?
O18C C17C C9C 121.0(3) . . ?
N19C C17C C9C 116.8(3) . . ?
C17C N19C C20C 120.0(3) . . ?
N19C C20C C21C 110.6(3) . . ?
N19C C20C C25C 107.7(3) . . ?
C21C C20C C25C 111.5(3) . . ?
C20C C21C C22C 114.2(3) . . ?
C23C C22C C24C 110.5(4) . . ?
C23C C22C C21C 112.5(3) . . ?
C24C C22C C21C 108.9(3) . . ?
O26C C25C N27C 123.0(3) . . ?
O26C C25C C20C 121.4(3) . . ?
N27C C25C C20C 115.6(3) . . ?
C25C N27C C28C 121.4(3) . . ?
N27C C28C C30C 109.6(3) . . ?
N27C C28C C31C 110.2(3) . . ?
C30C C28C C31C 111.4(4) . . ?
N27C C28C C29C 106.5(3) . . ?
C30C C28C C29C 111.5(4) . . ?
C31C C28C C29C 107.5(3) . . ?
O32C C31C O33C 123.7(4) . . ?
O32C C31C C28C 123.0(4) . . ?
O33C C31C C28C 113.2(3) . . ?
C31C O33C C34C 117.1(3) . . ?

loop_
_geom_bond_atom_site_label_1
_geom_bond_atom_site_label_2
_geom_bond_distance
_geom_bond_site_symmetry_2
_geom_bond_publ_flag
C1A O5A 1.487(4) . ?
C1A C3A 1.490(7) . ?
C1A C4A 1.495(6) . ?
C1A C2A 1.511(6) . ?
O5A C6A 1.342(4) . ?
C6A O7A 1.214(4) . ?
C6A N8A 1.320(4) . ?
N8A C9A 1.459(4) . ?
C9A C10A 1.528(4) . ?
C9A C17A 1.536(4) . ?
C10A C11A 1.520(4) . ?
C11A C16A 1.371(5) . ?
C11A C12A 1.386(5) . ?
C12A C13A 1.387(6) . ?
C13A C14A 1.350(7) . ?
C14A C15A 1.368(7) . ?
C15A C16A 1.385(6) . ?
C17A O18A 1.231(4) . ?
C17A N19A 1.318(4) . ?
N19A C20A 1.467(4) . ?
C20A C25A 1.481(5) . ?
C20A C21A 1.528(5) . ?
C21A C22A 1.529(5) . ?
C22A C24A 1.499(6) . ?
C22A C23A 1.539(6) . ?
C25A O26A 1.235(4) . ?
C25A N27A 1.342(4) . ?
N27A C28A 1.458(5) . ?
C28A C31A 1.524(7) . ?
C28A C29A 1.533(7) . ?
C28A C30A 1.546(7) . ?
C31A O32A 1.192(5) . ?
C31A O33A 1.335(6) . ?
O33A C34A 1.429(6) . ?
C1B O5B 1.471(4) . ?
C1B C3B 1.486(6) . ?
C1B C4B 1.527(8) . ?
C1B C2B 1.526(6) . ?
O5B C6B 1.340(4) . ?
C6B O7B 1.212(4) . ?
C6B N8B 1.360(4) . ?
N8B C9B 1.450(4) . ?
C9B C10B 1.526(4) . ?
C9B C17B 1.537(4) . ?
C10B C11B 1.515(4) . ?
C11B C12B 1.383(5) . ?
C11B C16B 1.392(5) . ?
C12B C13B 1.375(5) . ?
C13B C14B 1.376(6) . ?
C14B C15B 1.382(6) . ?
C15B C16B 1.389(6) . ?
C17B O18B 1.238(4) . ?
C17B N19B 1.322(4) . ?
N19B C20B 1.456(4) . ?
C20B C25B 1.506(5) . ?
C20B C21B 1.547(5) . ?
C21B C22B 1.509(6) . ?
C22B C23B 1.502(9) . ?
C22B C24B 1.590(12) . ?
C25B O26B 1.225(4) . ?
C25B N27B 1.332(4) . ?
N27B C28B 1.471(5) . ?
C28B C29B 1.501(7) . ?
C28B C31B 1.526(6) . ?
C28B C30B 1.543(7) . ?
C31B O32B 1.203(5) . ?
C31B O33B 1.306(5) . ?
O33B C34B 1.458(6) . ?
C1C O5C 1.456(5) . ?
C1C C2C 1.486(8) . ?
C1C C4C 1.504(9) . ?
C1C C3C 1.542(7) . ?
O5C C6C 1.350(4) . ?
C6C O7C 1.202(4) . ?
C6C N8C 1.348(5) . ?
N8C C9C 1.449(4) . ?
C9C C17C 1.524(5) . ?
C9C C10C 1.526(5) . ?
C10C C11C 1.494(5) . ?
C11C C12C 1.363(7) . ?
C11C C16C 1.380(7) . ?
C12C C13C 1.373(9) . ?
C13C C14C 1.354(12) . ?
C14C C15C 1.420(12) . ?
C15C C16C 1.410(7) . ?
C17C O18C 1.232(4) . ?
C17C N19C 1.328(4) . ?
N19C C20C 1.454(4) . ?
C20C C21C 1.525(5) . ?
C20C C25C 1.529(5) . ?
C21C C22C 1.533(5) . ?
C22C C23C 1.502(6) . ?
C22C C24C 1.523(6) . ?
C25C O26C 1.219(4) . ?
C25C N27C 1.326(4) . ?
N27C C28C 1.477(5) . ?
C28C C30C 1.513(6) . ?
C28C C31C 1.520(6) . ?
C28C C29C 1.561(6) . ?
C31C O32C 1.205(5) . ?
C31C O33C 1.310(5) . ?
O33C C34C 1.443(5) . ?
O201 C202 1.481(14) . ?
O203 C204 1.625(16) . ?

loop_
_geom_torsion_atom_site_label_1
_geom_torsion_atom_site_label_2
_geom_torsion_atom_site_label_3
_geom_torsion_atom_site_label_4
_geom_torsion
_geom_torsion_site_symmetry_1
_geom_torsion_site_symmetry_2
_geom_torsion_site_symmetry_3
_geom_torsion_site_symmetry_4
_geom_torsion_publ_flag
C3A C1A O5A C6A -179.5(4) . . . . ?
C4A C1A O5A C6A -59.9(5) . . . . ?
C2A C1A O5A C6A 63.9(4) . . . . ?
C1A O5A C6A O7A -0.8(5) . . . . ?
C1A O5A C6A N8A -179.2(3) . . . . ?
O7A C6A N8A C9A 3.1(5) . . . . ?
O5A C6A N8A C9A -178.4(3) . . . . ?
C6A N8A C9A C10A 141.0(3) . . . . ?
C6A N8A C9A C17A -98.8(3) . . . . ?
N8A C9A C10A C11A -65.9(3) . . . . ?
C17A C9A C10A C11A 173.5(3) . . . . ?
C9A C10A C11A C16A -80.7(4) . . . . ?
C9A C10A C11A C12A 98.7(4) . . . . ?
C16A C11A C12A C13A 1.0(7) . . . . ?
C10A C11A C12A C13A -178.5(4) . . . . ?
C11A C12A C13A C14A -1.3(8) . . . . ?
C12A C13A C14A C15A 1.1(9) . . . . ?
C13A C14A C15A C16A -0.5(8) . . . . ?
C12A C11A C16A C15A -0.4(6) . . . . ?
C10A C11A C16A C15A 179.0(3) . . . . ?
C14A C15A C16A C11A 0.2(6) . . . . ?
N8A C9A C17A O18A -61.3(4) . . . . ?
C10A C9A C17A O18A 59.9(4) . . . . ?
N8A C9A C17A N19A 117.7(3) . . . . ?
C10A C9A C17A N19A -121.1(3) . . . . ?
O18A C17A N19A C20A -3.6(5) . . . . ?
C9A C17A N19A C20A 177.4(3) . . . . ?
C17A N19A C20A C25A -63.7(4) . . . . ?
C17A N19A C20A C21A 175.6(3) . . . . ?
N19A C20A C21A C22A 179.7(3) . . . . ?
C25A C20A C21A C22A 60.1(4) . . . . ?
C20A C21A C22A C24A 64.6(5) . . . . ?
C20A C21A C22A C23A -170.5(4) . . . . ?
N19A C20A C25A O26A -53.6(4) . . . . ?
C21A C20A C25A O26A 66.3(4) . . . . ?
N19A C20A C25A N27A 130.1(3) . . . . ?
C21A C20A C25A N27A -110.0(3) . . . . ?
O26A C25A N27A C28A 4.6(5) . . . . ?
C20A C25A N27A C28A -179.1(3) . . . . ?
C25A N27A C28A C31A -49.9(5) . . . . ?
C25A N27A C28A C29A 73.6(5) . . . . ?
C25A N27A C28A C30A -166.4(4) . . . . ?
N27A C28A C31A O32A 141.1(4) . . . . ?
C29A C28A C31A O32A 18.2(6) . . . . ?
C30A C28A C31A O32A -103.3(5) . . . . ?
N27A C28A C31A O33A -43.2(4) . . . . ?
C29A C28A C31A O33A -166.0(4) . . . . ?
C30A C28A C31A O33A 72.4(5) . . . . ?
O32A C31A O33A C34A -4.7(7) . . . . ?
C28A C31A O33A C34A 179.6(4) . . . . ?
C3B C1B O5B C6B -64.5(5) . . . . ?
C4B C1B O5B C6B 60.7(5) . . . . ?
C2B C1B O5B C6B 177.1(4) . . . . ?
C1B O5B C6B O7B -10.0(5) . . . . ?
C1B O5B C6B N8B 171.6(3) . . . . ?
O7B C6B N8B C9B 4.0(5) . . . . ?
O5B C6B N8B C9B -177.6(3) . . . . ?
C6B N8B C9B C10B 119.1(3) . . . . ?
C6B N8B C9B C17B -117.5(3) . . . . ?
N8B C9B C10B C11B -65.6(3) . . . . ?
C17B C9B C10B C11B 172.5(3) . . . . ?
C9B C10B C11B C12B -98.9(3) . . . . ?
C9B C10B C11B C16B 80.0(4) . . . . ?
C16B C11B C12B C13B -1.1(5) . . . . ?
C10B C11B C12B C13B 177.9(3) . . . . ?
C11B C12B C13B C14B -0.7(5) . . . . ?
C12B C13B C14B C15B 1.5(6) . . . . ?
C13B C14B C15B C16B -0.7(6) . . . . ?
C14B C15B C16B C11B -1.1(6) . . . . ?
C12B C11B C16B C15B 1.9(5) . . . . ?
C10B C11B C16B C15B -177.1(3) . . . . ?
N8B C9B C17B O18B -52.3(4) . . . . ?
C10B C9B C17B O18B 71.4(4) . . . . ?
N8B C9B C17B N19B 128.1(3) . . . . ?
C10B C9B C17B N19B -108.2(3) . . . . ?
O18B C17B N19B C20B 0.2(5) . . . . ?
C9B C17B N19B C20B 179.8(3) . . . . ?
C17B N19B C20B C25B -86.7(4) . . . . ?
C17B N19B C20B C21B 153.7(3) . . . . ?
N19B C20B C21B C22B -173.1(4) . . . . ?
C25B C20B C21B C22B 66.8(5) . . . . ?
C20B C21B C22B C23B -168.5(6) . . . . ?
C20B C21B C22B C24B 66.8(6) . . . . ?
N19B C20B C25B O26B -51.0(4) . . . . ?
C21B C20B C25B O26B 68.0(4) . . . . ?
N19B C20B C25B N27B 131.7(3) . . . . ?
C21B C20B C25B N27B -109.3(4) . . . . ?
O26B C25B N27B C28B 1.2(6) . . . . ?
C20B C25B N27B C28B 178.4(3) . . . . ?
C25B N27B C28B C29B 69.4(5) . . . . ?
C25B N27B C28B C31B -52.0(5) . . . . ?
C25B N27B C28B C30B -167.0(4) . . . . ?
N27B C28B C31B O32B 144.5(4) . . . . ?
C29B C28B C31B O32B 22.1(6) . . . . ?
C30B C28B C31B O32B -100.7(5) . . . . ?
N27B C28B C31B O33B -40.7(5) . . . . ?
C29B C28B C31B O33B -163.1(4) . . . . ?
C30B C28B C31B O33B 74.1(5) . . . . ?
O32B C31B O33B C34B -2.6(6) . . . . ?
C28B C31B O33B C34B -177.3(4) . . . . ?
C2C C1C O5C C6C 68.1(6) . . . . ?
C4C C1C O5C C6C -57.1(5) . . . . ?
C3C C1C O5C C6C -174.2(4) . . . . ?
C1C O5C C6C O7C -8.2(5) . . . . ?
C1C O5C C6C N8C 174.2(3) . . . . ?
O7C C6C N8C C9C 16.6(5) . . . . ?
O5C C6C N8C C9C -165.8(3) . . . . ?
C6C N8C C9C C17C -125.2(3) . . . . ?
C6C N8C C9C C10C 113.8(3) . . . . ?
N8C C9C C10C C11C -62.3(4) . . . . ?
C17C C9C C10C C11C 175.2(3) . . . . ?
C9C C10C C11C C12C 102.0(5) . . . . ?
C9C C10C C11C C16C -75.7(5) . . . . ?
C16C C11C C12C C13C -0.9(8) . . . . ?
C10C C11C C12C C13C -178.7(6) . . . . ?
C11C C12C C13C C14C -0.3(12) . . . . ?
C12C C13C C14C C15C 2.0(13) . . . . ?
C13C C14C C15C C16C -2.5(11) . . . . ?
C12C C11C C16C C15C 0.3(7) . . . . ?
C10C C11C C16C C15C 178.1(4) . . . . ?
C14C C15C C16C C11C 1.3(8) . . . . ?
N8C C9C C17C O18C -48.6(4) . . . . ?
C10C C9C C17C O18C 73.9(4) . . . . ?
N8C C9C C17C N19C 134.7(3) . . . . ?
C10C C9C C17C N19C -102.8(3) . . . . ?
O18C C17C N19C C20C -7.7(5) . . . . ?
C9C C17C N19C C20C 169.0(3) . . . . ?
C17C N19C C20C C21C 157.3(3) . . . . ?
C17C N19C C20C C25C -80.7(3) . . . . ?
N19C C20C C21C C22C -62.6(4) . . . . ?
C25C C20C C21C C22C 177.6(3) . . . . ?
C20C C21C C22C C23C -55.8(4) . . . . ?
C20C C21C C22C C24C -178.6(3) . . . . ?
N19C C20C C25C O26C -49.3(4) . . . . ?
C21C C20C C25C O26C 72.2(4) . . . . ?
N19C C20C C25C N27C 130.5(3) . . . . ?
C21C C20C C25C N27C -108.0(3) . . . . ?
O26C C25C N27C C28C 8.9(5) . . . . ?
C20C C25C N27C C28C -170.9(3) . . . . ?
C25C N27C C28C C30C 68.8(5) . . . . ?
C25C N27C C28C C31C -54.1(4) . . . . ?
C25C N27C C28C C29C -170.4(3) . . . . ?
N27C C28C C31C O32C 141.2(4) . . . . ?
C30C C28C C31C O32C 19.3(5) . . . . ?
C29C C28C C31C O32C -103.1(5) . . . . ?
N27C C28C C31C O33C -43.7(4) . . . . ?
C30C C28C C31C O33C -165.6(3) . . . . ?
C29C C28C C31C O33C 72.0(4) . . . . ?
O32C C31C O33C C34C -1.8(5) . . . . ?
C28C C31C O33C C34C -177.0(3) . . . . ?
